data_4087711
loop_
_publ_author_name
'Nesbit, Mark A.'
'Suess, Daniel L. M.'
'Peters, Jonas C.'

_publ_section_title
;
 E--H Bond Activations and Hydrosilylation Catalysis with Iron and Cobalt
 Metalloboranes
;
_journal_issue 19
_journal_name_full Organometallics
_journal_page_first 4741
_journal_paper_doi 10.1021/acs.organomet.5b00530
_journal_volume 34
_journal_year 2015
_chemical_formula_moiety 'C39 H49 B Fe N2 P2'
_chemical_formula_sum 'C39 H49 B Fe N2 P2'
_chemical_formula_weight 673.56
_space_group_crystal_system monoclinic
_space_group_IT_number 14
_space_group_name_Hall '-P 2yn'
_space_group_name_H-M_alt 'P 1 21/n 1'
_atom_sites_solution_hydrogens mixed
_audit_creation_date 2015-06-11
_audit_creation_method
;
Olex2 1.2
(compiled 2015.01.26 svn.r3150 for OlexSys, GUI svn.r4998)
;
_cell_angle_alpha 90
_cell_angle_beta 102.923(5)
_cell_angle_gamma 90
_cell_formula_units_Z 4
_cell_length_a 11.9514(10)
_cell_length_b 22.7818(15)
_cell_length_c 13.2520(11)
_cell_measurement_temperature 100(2)
_cell_volume 3516.8(5)
_computing_molecular_graphics 'Olex2 (Dolomanov et al., 2009)'
_computing_publication_material 'Olex2 (Dolomanov et al., 2009)'
_computing_structure_refinement 'ShelXL (Sheldrick, 2008)'
_diffrn_ambient_temperature 100.15
_diffrn_measured_fraction_theta_full 1.000
_diffrn_measured_fraction_theta_max 0.949
_diffrn_measurement_device_type 'Bruker APEX-II CCD'
_diffrn_radiation_type MoK\a
_diffrn_radiation_wavelength 0.71073
_diffrn_reflns_av_R_equivalents 0.0794
_diffrn_reflns_av_unetI/netI 0.0892
_diffrn_reflns_Laue_measured_fraction_full 1.000
_diffrn_reflns_Laue_measured_fraction_max 0.949
_diffrn_reflns_limit_h_max 19
_diffrn_reflns_limit_h_min -18
_diffrn_reflns_limit_k_max 35
_diffrn_reflns_limit_k_min -35
_diffrn_reflns_limit_l_max 21
_diffrn_reflns_limit_l_min -21
_diffrn_reflns_number 115929
_diffrn_reflns_point_group_measured_fraction_full 1.000
_diffrn_reflns_point_group_measured_fraction_max 0.949
_diffrn_reflns_theta_full 26.000
_diffrn_reflns_theta_max 35.473
_diffrn_reflns_theta_min 1.788
_exptl_absorpt_coefficient_mu 0.544
_exptl_absorpt_correction_type &#x0091;none&#x0092;
_exptl_crystal_density_diffrn 1.272
_exptl_crystal_description &#x0091;block&#x0092;
_exptl_crystal_F_000 1430
_exptl_crystal_size_max 0.2
_exptl_crystal_size_mid 0.2
_exptl_crystal_size_min 0.18
_refine_diff_density_max 0.679
_refine_diff_density_min -0.599
_refine_diff_density_rms 0.070
_refine_ls_extinction_method none
_refine_ls_goodness_of_fit_ref 0.995
_refine_ls_hydrogen_treatment mixed
_refine_ls_matrix_type full
_refine_ls_number_parameters 533
_refine_ls_number_reflns 15227
_refine_ls_number_restraints 431
_refine_ls_restrained_S_all 0.984
_refine_ls_R_factor_all 0.1020
_refine_ls_R_factor_gt 0.0457
_refine_ls_shift/su_max 0.003
_refine_ls_shift/su_mean 0.000
_refine_ls_structure_factor_coef Fsqd
_refine_ls_weighting_details
;
 w=1/[\s^2^(Fo^2^)+(0.0528P)^2^]
 where P=(Fo^2^+2Fc^2^)/3
;
_refine_ls_weighting_scheme calc
_refine_ls_wR_factor_gt 0.1012
_refine_ls_wR_factor_ref 0.1134
_reflns_Friedel_coverage 0.000
_reflns_number_gt 9107
_reflns_number_total 15227
_reflns_threshold_expression 'I > 2\s(I)'
_cod_data_source_file om5b00530_si_002.cif
_cod_data_source_block compound1d
_cod_database_code 4087711
_shelxl_version_number 2013-2
_shelx_space_group_comment
;
The symmetry employed for this shelxl refinement is uniquely defined
by the following loop, which should always be used as a source of
symmetry information in preference to the above space-group names.
They are only intended as comments.
;
_olex2_refinement_description
;
1. Fixed Uiso
 At 1.2 times of:
  All H(H) groups, All C(H) groups, All C(H,H) groups
 At 1.5 times of:
  All C(H,H,H) groups
2. Restrained distances
 C9-N1 \\sim C109-N101
 with sigma of 0.02
 C8-C9 \\sim C108-C109
 with sigma of 0.02
 C7-C8 \\sim C107-C108
 with sigma of 0.02
 C6-C7 \\sim C106-C107
 with sigma of 0.02
 C5-C6 \\sim C105-C106
 with sigma of 0.02
 C4-C5 \\sim C104-C105
 with sigma of 0.02
 C3-C4 \\sim C103-C104
 with sigma of 0.02
 C2-C3 \\sim C102-C103
 with sigma of 0.02
 C1-C2 \\sim C101-C102
 with sigma of 0.02
 N1-C1 \\sim N101-C101
 with sigma of 0.02
 N2-C2 \\sim N102-C102
 with sigma of 0.02
3. Uiso/Uaniso restraints and constraints
N102 \\sim C102 \\sim C103 \\sim C104 \\sim C105 \\sim C106 \\sim C101 \\sim
N101 \\sim C109 \\sim C108 \\sim C107: within 1.7A with sigma of 0.04 and sigma
for terminal atoms of 0.08
N102 \\sim N1 \\sim N101 \\sim N2 \\sim C109 \\sim C2 \\sim C101 \\sim C1 \\sim
C102 \\sim C9 \\sim C8 \\sim C103 \\sim C7 \\sim C104 \\sim C6 \\sim C105 \\sim
C106 \\sim C5 \\sim C4 \\sim C107 \\sim C3 \\sim C108: within 1.7A with sigma
of 0.04 and sigma for terminal atoms of 0.08
4. Rigid body (RIGU) restrains
 C101, C102, N102, C103, C104, C105, C106, C107, C108, C109, N101
 with sigma for 1-2 distances of 0.004 and sigma for 1-3 distances of 0.004
5. Others
 Sof(N102)=Sof(N101)=Sof(C102)=Sof(C106)=Sof(C105)=Sof(H105)=Sof(C101)=
 Sof(C108)=Sof(H108)=Sof(C104)=Sof(H104)=Sof(C103)=Sof(H103)=Sof(C107)=
 Sof(H107)=Sof(C109)=Sof(H109)=Sof(Fe1A)=Sof(H102)=1-FVAR(1)
 Sof(Fe1)=Sof(N1)=Sof(C1)=Sof(N2)=Sof(C2)=Sof(C4)=Sof(H4)=Sof(C8)=Sof(H8)=
 Sof(C3)=Sof(H3)=Sof(C6)=Sof(C9)=Sof(H9)=Sof(C5)=Sof(H5)=Sof(C7)=Sof(H7)=
 Sof(H2)=FVAR(1)
6.a Ternary CH refined with riding coordinates:
 C31(H31), C19(H19), C28(H28), C16(H16)
6.b Aromatic/amide H refined with riding coordinates:
 C26(H26), C38(H38), C12(H12), C24(H24), C35(H35), C23(H23), C4(H4), C8(H8),
 C3(H3), C13(H13), C15(H15), C14(H14), C39(H39), C37(H37), C25(H25), C9(H9),
 C5(H5), C36(H36), C7(H7), C105(H105), C108(H108), C104(H104), C103(H103),
 C107(H107), C109(H109)
6.c Idealised Me refined as rotating group:
 C21(H21A,H21B,H21C), C33(H33A,H33B,H33C), C30(H30A,H30B,H30C), C32(H32A,H32B,
 H32C), C18(H18A,H18B,H18C), C29(H29A,H29B,H29C), C20(H20A,H20B,H20C), C17(H17A,
 H17B,H17C)
;
_olex2_submission_special_instructions 'No special instructions were received'

loop_
_space_group_symop_operation_xyz
'x, y, z'
'-x+1/2, y+1/2, -z+1/2'
'-x, -y, -z'
'x-1/2, -y-1/2, z-1/2'

loop_
_atom_site_label
_atom_site_type_symbol
_atom_site_fract_x
_atom_site_fract_y
_atom_site_fract_z
_atom_site_U_iso_or_equiv
_atom_site_adp_type
_atom_site_occupancy
_atom_site_site_symmetry_order
_atom_site_calc_flag
_atom_site_refinement_flags_posn
_atom_site_refinement_flags_adp
_atom_site_refinement_flags_occupancy
_atom_site_disorder_assembly
_atom_site_disorder_group
Fe1 Fe 0.23487(5) 0.13241(2) 0.10295(2) 0.01460(9) Uani 0.8877(18) 1 d . . P A 1
P2 P 0.24996(3) 0.23373(2) 0.16779(3) 0.01369(8) Uani 1 1 d . . . . .
P1 P 0.32017(3) 0.04972(2) 0.20887(3) 0.01789(9) Uani 1 1 d . . . . .
N1 N 0.32706(13) 0.13572(6) -0.02247(11) 0.0161(3) Uani 0.8877(18) 1 d D U P A 1
C1 C 0.2543(2) 0.12217(17) -0.11506(19) 0.0144(5) Uani 0.8877(18) 1 d D U P A 1
C31 C 0.36720(13) 0.28481(6) 0.15557(11) 0.0176(3) Uani 1 1 d . . . . .
H31 H 0.3553 0.3227 0.1897 0.021 Uiso 1 1 calc R . . . .
N2 N 0.11433(15) 0.10780(8) -0.01535(13) 0.0215(3) Uani 0.8877(18) 1 d D U P A 1
C26 C 0.18471(14) 0.19334(7) 0.44909(11) 0.0200(3) Uani 1 1 d . . . . .
H26 H 0.1475 0.1631 0.4786 0.024 Uiso 1 1 calc R . . . .
C11 C 0.16297(12) 0.07065(6) 0.33538(11) 0.0144(3) Uani 1 1 d . . . . .
C27 C 0.18775(12) 0.18878(6) 0.34406(11) 0.0150(3) Uani 1 1 d . . . . .
C38 C -0.19420(14) 0.19282(7) 0.26809(12) 0.0251(3) Uani 1 1 d . . . . .
H38 H -0.2292 0.2279 0.2846 0.030 Uiso 1 1 calc R . . . .
C21 C 0.38517(16) -0.01411(7) 0.05269(13) 0.0296(4) Uani 1 1 d . . . . .
H21A H 0.3829 -0.0513 0.0152 0.044 Uiso 1 1 calc GR . . . .
H21B H 0.4647 -0.0050 0.0870 0.044 Uiso 1 1 calc GR . . . .
H21C H 0.3544 0.0173 0.0038 0.044 Uiso 1 1 calc GR . . . .
C19 C 0.31291(14) -0.01927(7) 0.13353(13) 0.0238(3) Uani 1 1 d . . . . .
H19 H 0.3450 -0.0518 0.1822 0.029 Uiso 1 1 calc R . . . .
C2 C 0.13953(15) 0.10553(7) -0.11063(13) 0.0179(3) Uani 0.8877(18) 1 d D U P A 1
C12 C 0.11273(13) 0.05215(6) 0.41653(11) 0.0168(3) Uani 1 1 d . . . . .
H12 H 0.0545 0.0760 0.4337 0.020 Uiso 1 1 calc R . . . .
C24 C 0.28751(14) 0.28461(7) 0.47178(12) 0.0216(3) Uani 1 1 d . . . . .
H24 H 0.3208 0.3165 0.5142 0.026 Uiso 1 1 calc R . . . .
C35 C -0.09017(15) 0.09193(7) 0.22040(13) 0.0257(3) Uani 1 1 d . . . . .
H35 H -0.0560 0.0569 0.2028 0.031 Uiso 1 1 calc R . . . .
C23 C 0.29249(13) 0.28212(6) 0.36809(11) 0.0183(3) Uani 1 1 d . . . . .
H23 H 0.3293 0.3129 0.3396 0.022 Uiso 1 1 calc R . . . .
C4 C 0.10371(17) 0.08848(8) -0.29670(15) 0.0254(4) Uani 0.8877(18) 1 d D U P A 1
H4 H 0.0519 0.0762 -0.3583 0.030 Uiso 0.8877(18) 1 calc R . P A 1
C33 C 0.48208(13) 0.25890(7) 0.21195(12) 0.0235(3) Uani 1 1 d . . . . .
H33A H 0.5442 0.2860 0.2065 0.035 Uiso 1 1 calc GR . . . .
H33B H 0.4943 0.2212 0.1804 0.035 Uiso 1 1 calc GR . . . .
H33C H 0.4815 0.2529 0.2851 0.035 Uiso 1 1 calc GR . . . .
C8 C 0.47531(18) 0.15480(8) -0.11370(16) 0.0218(4) Uani 0.8877(18) 1 d D U P A 1
H8 H 0.5520 0.1670 -0.1109 0.026 Uiso 0.8877(18) 1 calc R . P A 1
C3 C 0.06691(18) 0.08867(9) -0.20373(16) 0.0227(4) Uani 0.8877(18) 1 d D U P A 1
H3 H -0.0095 0.0770 -0.2040 0.027 Uiso 0.8877(18) 1 calc R . P A 1
C10 C 0.24655(13) 0.03262(6) 0.31185(11) 0.0185(3) Uani 1 1 d . . . . .
C13 C 0.14351(14) 0.00117(7) 0.47269(12) 0.0209(3) Uani 1 1 d . . . . .
H13 H 0.1085 -0.0086 0.5282 0.025 Uiso 1 1 calc R . . . .
C30 C 0.11021(14) 0.33467(7) 0.13312(12) 0.0232(3) Uani 1 1 d . . . . .
H30A H 0.0336 0.3506 0.1043 0.035 Uiso 1 1 calc GR . . . .
H30B H 0.1670 0.3558 0.1039 0.035 Uiso 1 1 calc GR . . . .
H30C H 0.1285 0.3394 0.2085 0.035 Uiso 1 1 calc GR . . . .
C15 C 0.27536(15) -0.02001(7) 0.36684(14) 0.0281(4) Uani 1 1 d . . . . .
H15 H 0.3303 -0.0455 0.3481 0.034 Uiso 1 1 calc R . . . .
C14 C 0.22547(15) -0.03543(7) 0.44758(13) 0.0261(4) Uani 1 1 d . . . . .
H14 H 0.2472 -0.0706 0.4853 0.031 Uiso 1 1 calc R . . . .
B1 B 0.12023(14) 0.13337(7) 0.27963(12) 0.0154(3) Uani 1 1 d . . . . .
C32 C 0.36841(14) 0.29731(7) 0.04212(12) 0.0215(3) Uani 1 1 d . . . . .
H32A H 0.4360 0.3210 0.0389 0.032 Uiso 1 1 calc GR . . . .
H32B H 0.2987 0.3188 0.0094 0.032 Uiso 1 1 calc GR . . . .
H32C H 0.3713 0.2601 0.0056 0.032 Uiso 1 1 calc GR . . . .
C34 C -0.01883(13) 0.13916(6) 0.26104(11) 0.0164(3) Uani 1 1 d . . . . .
C6 C 0.28990(15) 0.12283(7) -0.20985(13) 0.0187(3) Uani 0.8877(18) 1 d D U P A 1
C39 C -0.07539(13) 0.18966(7) 0.28348(11) 0.0193(3) Uani 1 1 d . . . . .
H39 H -0.0309 0.2230 0.3103 0.023 Uiso 1 1 calc R . . . .
C37 C -0.26122(15) 0.14536(8) 0.22908(13) 0.0300(4) Uani 1 1 d . . . . .
H37 H -0.3424 0.1474 0.2188 0.036 Uiso 1 1 calc R . . . .
C18 C 0.48530(16) 0.10663(8) 0.35503(14) 0.0315(4) Uani 1 1 d . . . . .
H18A H 0.5665 0.1166 0.3803 0.047 Uiso 1 1 calc GR . . . .
H18B H 0.4538 0.0926 0.4128 0.047 Uiso 1 1 calc GR . . . .
H18C H 0.4430 0.1415 0.3245 0.047 Uiso 1 1 calc GR . . . .
C25 C 0.23296(14) 0.23948(7) 0.51203(12) 0.0229(3) Uani 1 1 d . . . . .
H25 H 0.2287 0.2402 0.5827 0.027 Uiso 1 1 calc R . . . .
C28 C 0.11264(13) 0.26974(6) 0.10615(11) 0.0190(3) Uani 1 1 d . . . . .
H28 H 0.0520 0.2505 0.1359 0.023 Uiso 1 1 calc R . . . .
C22 C 0.24423(12) 0.23508(6) 0.30438(10) 0.0140(3) Uani 1 1 d . . . . .
C29 C 0.07847(15) 0.25970(8) -0.01073(12) 0.0269(4) Uani 1 1 d . . . . .
H29A H 0.0019 0.2761 -0.0381 0.040 Uiso 1 1 calc GR . . . .
H29B H 0.0775 0.2175 -0.0252 0.040 Uiso 1 1 calc GR . . . .
H29C H 0.1341 0.2791 -0.0439 0.040 Uiso 1 1 calc GR . . . .
C20 C 0.18875(17) -0.03408(9) 0.08305(17) 0.0426(5) Uani 1 1 d . . . . .
H20A H 0.1856 -0.0724 0.0489 0.064 Uiso 1 1 calc GR . . . .
H20B H 0.1574 -0.0040 0.0317 0.064 Uiso 1 1 calc GR . . . .
H20C H 0.1433 -0.0354 0.1361 0.064 Uiso 1 1 calc GR . . . .
C9 C 0.43414(15) 0.15045(7) -0.02281(15) 0.0188(3) Uani 0.8877(18) 1 d D U P A 1
H9 H 0.4855 0.1585 0.0415 0.023 Uiso 0.8877(18) 1 calc R . P A 1
C16 C 0.47385(14) 0.05837(7) 0.27281(13) 0.0248(3) Uani 1 1 d . . . . .
H16 H 0.5126 0.0736 0.2186 0.030 Uiso 1 1 calc R . . . .
C17 C 0.54076(17) 0.00407(8) 0.31836(16) 0.0400(5) Uani 1 1 d . . . . .
H17A H 0.6224 0.0139 0.3404 0.060 Uiso 1 1 calc GR . . . .
H17B H 0.5305 -0.0269 0.2659 0.060 Uiso 1 1 calc GR . . . .
H17C H 0.5124 -0.0096 0.3781 0.060 Uiso 1 1 calc GR . . . .
C5 C 0.21236(19) 0.10551(10) -0.30154(15) 0.0232(4) Uani 0.8877(18) 1 d D U P A 1
H5 H 0.2351 0.1056 -0.3658 0.028 Uiso 0.8877(18) 1 calc R . P A 1
C36 C -0.20896(15) 0.09455(8) 0.20498(14) 0.0327(4) Uani 1 1 d . . . . .
H36 H -0.2544 0.0615 0.1779 0.039 Uiso 1 1 calc R . . . .
C7 C 0.40383(18) 0.14135(8) -0.2057(2) 0.0220(4) Uani 0.8877(18) 1 d D U P A 1
H7 H 0.4306 0.1444 -0.2678 0.026 Uiso 0.8877(18) 1 calc R . P A 1
N102 N 0.4062(14) 0.1410(5) 0.0280(11) 0.031(3) Uani 0.1123(18) 1 d D U P A 2
N101 N 0.1861(13) 0.1126(6) -0.0259(11) 0.035(3) Uani 0.1123(18) 1 d D U P A 2
C102 C 0.3625(14) 0.1361(6) -0.0730(11) 0.028(3) Uani 0.1123(18) 1 d D U P A 2
C106 C 0.1933(15) 0.1095(7) -0.2122(13) 0.040(3) Uani 0.1123(18) 1 d D U P A 2
C105 C 0.2558(16) 0.1195(9) -0.2852(16) 0.036(4) Uani 0.1123(18) 1 d D U P A 2
H105 H 0.2235 0.1121 -0.3563 0.043 Uiso 0.1123(18) 1 calc R . P A 2
C101 C 0.243(2) 0.1149(17) -0.105(2) 0.030(4) Uani 0.1123(18) 1 d D U P A 2
C108 C 0.026(2) 0.0865(10) -0.1631(13) 0.054(5) Uani 0.1123(18) 1 d D U P A 2
H108 H -0.0516 0.0732 -0.1788 0.065 Uiso 0.1123(18) 1 calc R . P A 2
C104 C 0.3674(16) 0.1406(8) -0.2539(16) 0.037(4) Uani 0.1123(18) 1 d D U P A 2
H104 H 0.4066 0.1509 -0.3063 0.044 Uiso 0.1123(18) 1 calc R . P A 2
C103 C 0.4257(17) 0.1476(8) -0.1514(15) 0.026(3) Uani 0.1123(18) 1 d D U P A 2
H103 H 0.5038 0.1595 -0.1339 0.031 Uiso 0.1123(18) 1 calc R . P A 2
C107 C 0.0798(16) 0.0930(10) -0.2422(16) 0.037(4) Uani 0.1123(18) 1 d D U P A 2
H107 H 0.0424 0.0866 -0.3125 0.045 Uiso 0.1123(18) 1 calc R . P A 2
C109 C 0.0785(17) 0.0985(9) -0.0582(14) 0.042(4) Uani 0.1123(18) 1 d D U P A 2
H109 H 0.0324 0.0961 -0.0085 0.050 Uiso 0.1123(18) 1 calc R . P A 2
H2 H 0.053(2) 0.0965(12) -0.013(2) 0.050 Uiso 0.8877(18) 1 d R . P A 1
Fe1A Fe 0.2930(5) 0.13513(11) 0.1181(2) 0.0241(8) Uani 0.1123(18) 1 d . . P A 2
H1 H 0.1422(14) 0.1311(7) 0.1923(12) 0.018(4) Uiso 1 1 d . . . . .
H102 H 0.497(13) 0.155(7) 0.079(11) 0.022 Uiso 0.1123(18) 1 d R . P A 2

loop_
_atom_site_aniso_label
_atom_site_aniso_U_11
_atom_site_aniso_U_22
_atom_site_aniso_U_33
_atom_site_aniso_U_23
_atom_site_aniso_U_13
_atom_site_aniso_U_12
Fe1 0.0181(2) 0.01381(11) 0.01284(12) -0.00099(9) 0.00559(13) -0.00167(12)
P2 0.01729(18) 0.01219(16) 0.01197(16) 0.00030(13) 0.00408(14) -0.00082(13)
P1 0.0231(2) 0.01344(17) 0.02070(19) -0.00119(14) 0.01253(16) -0.00032(14)
N1 0.0190(7) 0.0135(6) 0.0171(7) -0.0004(5) 0.0065(6) -0.0007(5)
C1 0.0209(10) 0.0102(12) 0.0133(9) 0.0002(8) 0.0062(7) -0.0019(7)
C31 0.0204(7) 0.0152(6) 0.0187(7) -0.0013(5) 0.0077(6) -0.0024(5)
N2 0.0193(9) 0.0292(9) 0.0180(8) -0.0031(7) 0.0087(7) -0.0089(7)
C26 0.0273(8) 0.0194(7) 0.0140(7) 0.0010(5) 0.0060(6) -0.0030(6)
C11 0.0170(7) 0.0125(6) 0.0144(6) -0.0003(5) 0.0049(5) 0.0000(5)
C27 0.0165(7) 0.0145(6) 0.0133(6) 0.0014(5) 0.0021(5) 0.0021(5)
C38 0.0248(9) 0.0295(8) 0.0213(8) 0.0048(6) 0.0060(7) 0.0088(7)
C21 0.0411(10) 0.0242(8) 0.0293(9) -0.0056(7) 0.0202(8) 0.0018(7)
C19 0.0314(9) 0.0160(7) 0.0286(8) -0.0037(6) 0.0160(7) -0.0011(6)
C2 0.0217(9) 0.0151(7) 0.0180(8) -0.0003(6) 0.0068(7) -0.0026(6)
C12 0.0186(7) 0.0159(6) 0.0173(7) 0.0002(5) 0.0071(6) 0.0009(5)
C24 0.0250(8) 0.0218(7) 0.0168(7) -0.0059(6) 0.0020(6) -0.0035(6)
C35 0.0272(9) 0.0206(8) 0.0269(8) -0.0026(6) 0.0005(7) -0.0016(6)
C23 0.0221(8) 0.0173(7) 0.0154(7) -0.0013(5) 0.0039(6) -0.0043(6)
C4 0.0327(11) 0.0266(9) 0.0159(9) -0.0028(7) 0.0033(8) -0.0018(8)
C33 0.0200(8) 0.0269(8) 0.0229(8) -0.0010(6) 0.0036(6) -0.0029(6)
C8 0.0187(10) 0.0190(9) 0.0312(11) -0.0022(8) 0.0130(8) -0.0020(7)
C3 0.0247(10) 0.0247(10) 0.0195(10) -0.0032(9) 0.0066(8) -0.0061(7)
C10 0.0241(8) 0.0142(6) 0.0203(7) 0.0012(5) 0.0115(6) 0.0007(6)
C13 0.0258(8) 0.0203(7) 0.0189(7) 0.0033(6) 0.0100(6) -0.0013(6)
C30 0.0263(8) 0.0223(8) 0.0224(8) 0.0035(6) 0.0089(7) 0.0070(6)
C15 0.0364(10) 0.0195(7) 0.0347(9) 0.0082(7) 0.0217(8) 0.0104(7)
C14 0.0345(9) 0.0181(7) 0.0295(9) 0.0099(6) 0.0148(7) 0.0064(6)
B1 0.0212(8) 0.0128(7) 0.0128(7) -0.0001(6) 0.0049(6) -0.0004(6)
C32 0.0260(8) 0.0196(7) 0.0218(8) 0.0027(6) 0.0116(7) -0.0004(6)
C34 0.0195(7) 0.0167(7) 0.0122(6) 0.0013(5) 0.0019(5) 0.0002(5)
C6 0.0241(9) 0.0149(8) 0.0192(8) 0.0018(6) 0.0093(7) 0.0021(6)
C39 0.0218(8) 0.0190(7) 0.0171(7) 0.0005(6) 0.0039(6) 0.0015(6)
C37 0.0179(8) 0.0409(10) 0.0288(9) 0.0073(7) 0.0000(7) 0.0013(7)
C18 0.0350(10) 0.0262(9) 0.0306(9) -0.0062(7) 0.0019(8) -0.0018(7)
C25 0.0314(9) 0.0249(8) 0.0129(7) -0.0014(6) 0.0062(6) -0.0014(7)
C28 0.0190(7) 0.0201(7) 0.0174(7) 0.0024(6) 0.0030(6) 0.0007(6)
C22 0.0152(7) 0.0145(6) 0.0120(6) 0.0005(5) 0.0023(5) 0.0010(5)
C29 0.0308(9) 0.0278(8) 0.0188(8) 0.0032(6) -0.0012(7) 0.0020(7)
C20 0.0396(11) 0.0329(10) 0.0590(13) -0.0232(9) 0.0193(10) -0.0133(8)
C9 0.0194(9) 0.0163(8) 0.0217(9) -0.0033(7) 0.0070(8) -0.0014(6)
C16 0.0249(8) 0.0229(8) 0.0287(9) -0.0024(6) 0.0104(7) 0.0002(6)
C17 0.0355(11) 0.0317(10) 0.0488(12) -0.0065(9) 0.0011(9) 0.0092(8)
C5 0.0318(12) 0.0245(11) 0.0143(9) -0.0012(7) 0.0074(8) 0.0003(9)
C36 0.0229(9) 0.0321(9) 0.0380(10) 0.0007(8) -0.0039(8) -0.0069(7)
C7 0.0259(11) 0.0208(9) 0.0229(11) 0.0006(10) 0.0132(10) 0.0012(8)
N102 0.049(7) 0.013(5) 0.039(5) 0.002(4) 0.025(5) 0.013(5)
N101 0.053(6) 0.022(6) 0.033(5) 0.002(4) 0.018(5) -0.009(5)
C102 0.043(5) 0.010(5) 0.038(5) 0.006(4) 0.024(4) 0.010(4)
C106 0.056(6) 0.025(6) 0.040(5) 0.003(4) 0.014(4) 0.002(5)
C105 0.047(7) 0.028(9) 0.033(7) -0.002(5) 0.010(5) 0.000(6)
C101 0.051(6) 0.010(8) 0.032(5) 0.009(5) 0.017(4) 0.003(5)
C108 0.065(8) 0.057(11) 0.041(7) -0.008(6) 0.016(6) -0.018(7)
C104 0.047(7) 0.024(7) 0.041(7) 0.003(6) 0.012(5) 0.008(6)
C103 0.030(7) 0.023(7) 0.029(6) 0.002(5) 0.016(5) -0.003(5)
C107 0.049(6) 0.032(9) 0.030(7) -0.003(6) 0.009(5) -0.005(5)
C109 0.059(7) 0.027(8) 0.039(7) 0.000(6) 0.014(5) -0.009(6)
Fe1A 0.027(2) 0.0218(11) 0.0249(13) -0.0037(9) 0.0091(13) -0.0038(12)

loop_
_atom_type_symbol
_atom_type_description
_atom_type_scat_dispersion_real
_atom_type_scat_dispersion_imag
_atom_type_scat_source
C C 0.0033 0.0016 'International Tables Vol C Tables 4.2.6.8 and 6.1.1.4'
H H 0.0000 0.0000 'International Tables Vol C Tables 4.2.6.8 and 6.1.1.4'
B B 0.0013 0.0007 'International Tables Vol C Tables 4.2.6.8 and 6.1.1.4'
Fe Fe 0.3463 0.8444 'International Tables Vol C Tables 4.2.6.8 and 6.1.1.4'
N N 0.0061 0.0033 'International Tables Vol C Tables 4.2.6.8 and 6.1.1.4'
P P 0.1023 0.0942 'International Tables Vol C Tables 4.2.6.8 and 6.1.1.4'

loop_
_geom_angle_atom_site_label_1
_geom_angle_atom_site_label_2
_geom_angle_atom_site_label_3
_geom_angle
P2 Fe1 H1 78.0(5)
P1 Fe1 P2 122.52(2)
P1 Fe1 H1 81.2(5)
N1 Fe1 P2 102.89(4)
N1 Fe1 P1 104.32(4)
N1 Fe1 H1 172.3(5)
N2 Fe1 P2 122.17(6)
N2 Fe1 P1 112.23(5)
N2 Fe1 N1 78.89(6)
N2 Fe1 H1 94.1(5)
C31 P2 Fe1 123.82(5)
C31 P2 Fe1A 110.28(13)
C28 P2 Fe1 105.87(5)
C28 P2 C31 107.18(7)
C28 P2 Fe1A 120.69(13)
C22 P2 Fe1 110.27(5)
C22 P2 C31 105.80(7)
C22 P2 C28 101.74(6)
C22 P2 Fe1A 109.97(8)
C19 P1 Fe1 112.51(6)
C19 P1 Fe1A 117.19(9)
C10 P1 Fe1 112.78(5)
C10 P1 C19 104.45(7)
C10 P1 C16 105.98(7)
C10 P1 Fe1A 122.91(11)
C16 P1 Fe1 115.21(5)
C16 P1 C19 104.99(7)
C16 P1 Fe1A 99.25(15)
C1 N1 Fe1 110.18(12)
C9 N1 Fe1 131.42(13)
C9 N1 C1 118.32(16)
N1 C1 C2 116.31(17)
N1 C1 C6 122.39(19)
C6 C1 C2 121.3(2)
P2 C31 H31 108.4
C33 C31 P2 109.17(10)
C33 C31 H31 108.4
C33 C31 C32 110.30(12)
C32 C31 P2 112.02(10)
C32 C31 H31 108.4
Fe1 N2 H2 126(2)
C2 N2 Fe1 118.49(13)
C2 N2 H2 115(2)
C27 C26 H26 118.2
C25 C26 H26 118.2
C25 C26 C27 123.61(14)
C12 C11 C10 115.42(12)
C12 C11 B1 117.55(12)
C10 C11 B1 127.02(12)
C26 C27 B1 117.14(12)
C26 C27 C22 115.67(13)
C22 C27 B1 127.08(12)
C39 C38 H38 119.9
C37 C38 H38 119.9
C37 C38 C39 120.27(15)
H21A C21 H21B 109.5
H21A C21 H21C 109.5
H21B C21 H21C 109.5
C19 C21 H21A 109.5
C19 C21 H21B 109.5
C19 C21 H21C 109.5
P1 C19 H19 108.4
C21 C19 P1 110.34(11)
C21 C19 H19 108.4
C20 C19 P1 110.37(11)
C20 C19 C21 110.99(15)
C20 C19 H19 108.4
N2 C2 C1 116.01(18)
N2 C2 C3 127.41(17)
C3 C2 C1 116.58(17)
C11 C12 H12 118.2
C13 C12 C11 123.67(13)
C13 C12 H12 118.2
C23 C24 H24 120.7
C25 C24 H24 120.7
C25 C24 C23 118.55(14)
C34 C35 H35 118.8
C36 C35 H35 118.8
C36 C35 C34 122.45(16)
C24 C23 H23 119.3
C24 C23 C22 121.48(13)
C22 C23 H23 119.3
C3 C4 H4 119.0
C5 C4 H4 119.0
C5 C4 C3 121.91(18)
C31 C33 H33A 109.5
C31 C33 H33B 109.5
C31 C33 H33C 109.5
H33A C33 H33B 109.5
H33A C33 H33C 109.5
H33B C33 H33C 109.5
C9 C8 H8 120.5
C7 C8 H8 120.5
C7 C8 C9 118.93(18)
C2 C3 C4 121.64(19)
C2 C3 H3 119.2
C4 C3 H3 119.2
C11 C10 P1 121.25(11)
C15 C10 P1 117.84(11)
C15 C10 C11 120.90(13)
C12 C13 H13 120.2
C14 C13 C12 119.61(13)
C14 C13 H13 120.2
H30A C30 H30B 109.5
H30A C30 H30C 109.5
H30B C30 H30C 109.5
C28 C30 H30A 109.5
C28 C30 H30B 109.5
C28 C30 H30C 109.5
C10 C15 H15 119.3
C14 C15 C10 121.35(14)
C14 C15 H15 119.3
C13 C14 H14 120.5
C15 C14 C13 119.00(14)
C15 C14 H14 120.5
C11 B1 H1 105.9(7)
C27 B1 C11 111.78(12)
C27 B1 H1 109.7(7)
C34 B1 C11 110.10(11)
C34 B1 C27 112.61(11)
C34 B1 H1 106.4(8)
C31 C32 H32A 109.5
C31 C32 H32B 109.5
C31 C32 H32C 109.5
H32A C32 H32B 109.5
H32A C32 H32C 109.5
H32B C32 H32C 109.5
C35 C34 B1 120.49(13)
C39 C34 C35 115.53(14)
C39 C34 B1 123.99(13)
C1 C6 C7 116.55(19)
C5 C6 C1 119.48(18)
C5 C6 C7 123.97(17)
C38 C39 C34 122.50(15)
C38 C39 H39 118.8
C34 C39 H39 118.8
C38 C37 H37 120.4
C38 C37 C36 119.24(16)
C36 C37 H37 120.4
H18A C18 H18B 109.5
H18A C18 H18C 109.5
H18B C18 H18C 109.5
C16 C18 H18A 109.5
C16 C18 H18B 109.5
C16 C18 H18C 109.5
C26 C25 C24 119.96(14)
C26 C25 H25 120.0
C24 C25 H25 120.0
P2 C28 H28 106.3
C30 C28 P2 112.82(11)
C30 C28 H28 106.3
C30 C28 C29 111.61(13)
C29 C28 P2 112.96(11)
C29 C28 H28 106.3
C27 C22 P2 118.83(10)
C23 C22 P2 120.44(11)
C23 C22 C27 120.71(12)
C28 C29 H29A 109.5
C28 C29 H29B 109.5
C28 C29 H29C 109.5
H29A C29 H29B 109.5
H29A C29 H29C 109.5
H29B C29 H29C 109.5
C19 C20 H20A 109.5
C19 C20 H20B 109.5
C19 C20 H20C 109.5
H20A C20 H20B 109.5
H20A C20 H20C 109.5
H20B C20 H20C 109.5
N1 C9 C8 123.07(18)
N1 C9 H9 118.5
C8 C9 H9 118.5
P1 C16 H16 106.2
C18 C16 P1 108.86(11)
C18 C16 H16 106.2
C17 C16 P1 118.28(12)
C17 C16 C18 110.22(15)
C17 C16 H16 106.2
C16 C17 H17A 109.5
C16 C17 H17B 109.5
C16 C17 H17C 109.5
H17A C17 H17B 109.5
H17A C17 H17C 109.5
H17B C17 H17C 109.5
C4 C5 C6 119.08(17)
C4 C5 H5 120.5
C6 C5 H5 120.5
C35 C36 H36 120.0
C37 C36 C35 120.00(16)
C37 C36 H36 120.0
C8 C7 C6 120.63(19)
C8 C7 H7 119.7
C6 C7 H7 119.7
C102 N102 Fe1A 115.4(12)
C102 N102 H102 134(7)
Fe1A N102 H102 109(7)
C101 N101 Fe1A 112.5(15)
C109 N101 C101 112.1(17)
C109 N101 Fe1A 135.4(13)
N102 C102 C101 117.2(16)
N102 C102 C103 124.1(17)
C103 C102 C101 118.7(15)
C105 C106 C101 121.5(17)
C105 C106 C107 120.0(17)
C107 C106 C101 118.5(17)
C106 C105 H105 120.5
C106 C105 C104 119.1(19)
C104 C105 H105 120.5
N101 C101 C102 114(2)
N101 C101 C106 127(2)
C106 C101 C102 118.6(15)
C107 C108 H108 118.2
C107 C108 C109 124(2)
C109 C108 H108 118.2
C105 C104 H104 117.7
C103 C104 C105 125(2)
C103 C104 H104 117.7
C102 C103 H103 121.5
C104 C103 C102 117.1(18)
C104 C103 H103 121.5
C106 C107 H107 122.8
C108 C107 C106 114.5(19)
C108 C107 H107 122.8
N101 C109 C108 124.1(19)
N101 C109 H109 118.0
C108 C109 H109 118.0
P1 Fe1A P2 131.48(11)
N102 Fe1A P2 108.2(4)
N102 Fe1A P1 109.7(4)
N102 Fe1A N101 80.2(6)
N101 Fe1A P2 110.4(4)
N101 Fe1A P1 104.8(4)

loop_
_geom_bond_atom_site_label_1
_geom_bond_atom_site_label_2
_geom_bond_distance
Fe1 P2 2.4554(5)
Fe1 P1 2.4328(5)
Fe1 N1 2.1911(14)
Fe1 N2 1.9590(19)
Fe1 H1 1.793(17)
P2 C31 1.8562(15)
P2 C28 1.8532(16)
P2 C22 1.8269(14)
P2 Fe1A 2.428(3)
P1 C19 1.8537(15)
P1 C10 1.8236(14)
P1 C16 1.8532(17)
P1 Fe1A 2.273(3)
N1 C1 1.371(3)
N1 C9 1.324(2)
C1 C2 1.436(3)
C1 C6 1.414(3)
C31 H31 1.0000
C31 C33 1.527(2)
C31 C32 1.533(2)
N2 C2 1.363(2)
N2 H2 0.78(3)
C26 H26 0.9500
C26 C27 1.4042(19)
C26 C25 1.385(2)
C11 C12 1.4084(18)
C11 C10 1.4089(19)
C11 B1 1.637(2)
C27 B1 1.633(2)
C27 C22 1.4154(19)
C38 H38 0.9500
C38 C39 1.390(2)
C38 C37 1.376(2)
C21 H21A 0.9800
C21 H21B 0.9800
C21 H21C 0.9800
C21 C19 1.524(2)
C19 H19 1.0000
C19 C20 1.523(3)
C2 C3 1.394(3)
C12 H12 0.9500
C12 C13 1.384(2)
C24 H24 0.9500
C24 C23 1.390(2)
C24 C25 1.386(2)
C35 H35 0.9500
C35 C34 1.403(2)
C35 C36 1.390(2)
C23 H23 0.9500
C23 C22 1.406(2)
C4 H4 0.9500
C4 C3 1.398(3)
C4 C5 1.370(3)
C33 H33A 0.9800
C33 H33B 0.9800
C33 H33C 0.9800
C8 H8 0.9500
C8 C9 1.403(3)
C8 C7 1.358(3)
C3 H3 0.9500
C10 C15 1.405(2)
C13 H13 0.9500
C13 C14 1.382(2)
C30 H30A 0.9800
C30 H30B 0.9800
C30 H30C 0.9800
C30 C28 1.524(2)
C15 H15 0.9500
C15 C14 1.382(2)
C14 H14 0.9500
B1 C34 1.630(2)
B1 H1 1.244(16)
C32 H32A 0.9800
C32 H32B 0.9800
C32 H32C 0.9800
C34 C39 1.400(2)
C6 C5 1.410(3)
C6 C7 1.415(3)
C39 H39 0.9500
C37 H37 0.9500
C37 C36 1.386(3)
C18 H18A 0.9800
C18 H18B 0.9800
C18 H18C 0.9800
C18 C16 1.532(2)
C25 H25 0.9500
C28 H28 1.0000
C28 C29 1.528(2)
C29 H29A 0.9800
C29 H29B 0.9800
C29 H29C 0.9800
C20 H20A 0.9800
C20 H20B 0.9800
C20 H20C 0.9800
C9 H9 0.9500
C16 H16 1.0000
C16 C17 1.523(2)
C17 H17A 0.9800
C17 H17B 0.9800
C17 H17C 0.9800
C5 H5 0.9500
C36 H36 0.9500
C7 H7 0.9500
N102 C102 1.328(15)
N102 Fe1A 1.999(15)
N102 H102 1.19(15)
N101 C101 1.374(17)
N101 C109 1.302(17)
N101 Fe1A 2.108(15)
C102 C101 1.481(19)
C102 C103 1.439(15)
C106 C105 1.368(16)
C106 C101 1.41(3)
C106 C107 1.378(17)
C105 H105 0.9500
C105 C104 1.391(17)
C108 H108 0.9500
C108 C107 1.356(17)
C108 C109 1.419(17)
C104 H104 0.9500
C104 C103 1.390(16)
C103 H103 0.9500
C107 H107 0.9500
C109 H109 0.9500

loop_
_geom_torsion_atom_site_label_1
_geom_torsion_atom_site_label_2
_geom_torsion_atom_site_label_3
_geom_torsion_atom_site_label_4
_geom_torsion
Fe1 P2 C31 C33 -60.42(11)
Fe1 P2 C31 C32 62.04(12)
Fe1 P2 C28 C30 -176.49(9)
Fe1 P2 C28 C29 -48.74(12)
Fe1 P2 C22 C27 -25.56(12)
Fe1 P2 C22 C23 156.10(11)
Fe1 P1 C19 C21 64.84(13)
Fe1 P1 C19 C20 -58.19(13)
Fe1 P1 C10 C11 -10.19(14)
Fe1 P1 C10 C15 169.46(12)
Fe1 P1 C16 C18 67.78(12)
Fe1 P1 C16 C17 -165.46(12)
Fe1 N1 C1 C2 -3.8(3)
Fe1 N1 C1 C6 177.9(3)
Fe1 N1 C9 C8 -174.20(13)
Fe1 N2 C2 C1 -0.4(3)
Fe1 N2 C2 C3 179.23(16)
P1 C10 C15 C14 178.42(14)
N1 C1 C2 N2 3.0(4)
N1 C1 C2 C3 -176.7(2)
N1 C1 C6 C5 176.7(3)
N1 C1 C6 C7 -3.3(4)
C1 N1 C9 C8 2.3(3)
C1 C2 C3 C4 -0.5(3)
C1 C6 C5 C4 0.1(3)
C1 C6 C7 C8 3.1(3)
C31 P2 C28 C30 -42.58(12)
C31 P2 C28 C29 85.17(12)
C31 P2 C22 C27 -161.71(11)
C31 P2 C22 C23 19.95(14)
N2 C2 C3 C4 179.80(18)
C26 C27 B1 C11 -54.72(17)
C26 C27 B1 C34 69.84(16)
C26 C27 C22 P2 -178.76(11)
C26 C27 C22 C23 -0.4(2)
C11 C12 C13 C14 -2.0(2)
C11 C10 C15 C14 -1.9(3)
C11 B1 C34 C35 -45.33(17)
C11 B1 C34 C39 134.55(14)
C27 C26 C25 C24 0.3(3)
C27 B1 C34 C35 -170.81(13)
C27 B1 C34 C39 9.08(19)
C38 C37 C36 C35 0.1(3)
C19 P1 C10 C11 -132.67(13)
C19 P1 C10 C15 46.98(15)
C19 P1 C16 C18 -167.88(11)
C19 P1 C16 C17 -41.12(15)
C2 C1 C6 C5 -1.5(4)
C2 C1 C6 C7 178.4(2)
C12 C11 C10 P1 179.93(11)
C12 C11 C10 C15 0.3(2)
C12 C11 B1 C27 83.43(16)
C12 C11 B1 C34 -42.52(17)
C12 C13 C14 C15 0.3(3)
C24 C23 C22 P2 178.92(12)
C24 C23 C22 C27 0.6(2)
C35 C34 C39 C38 0.9(2)
C23 C24 C25 C26 -0.2(2)
C3 C4 C5 C6 1.0(3)
C10 P1 C19 C21 -172.50(12)
C10 P1 C19 C20 64.46(14)
C10 P1 C16 C18 -57.67(13)
C10 P1 C16 C17 69.09(15)
C10 C11 C12 C13 1.7(2)
C10 C11 B1 C27 -95.88(17)
C10 C11 B1 C34 138.17(15)
C10 C15 C14 C13 1.6(3)
B1 C11 C12 C13 -177.71(14)
B1 C11 C10 P1 -0.8(2)
B1 C11 C10 C15 179.61(15)
B1 C27 C22 P2 -2.6(2)
B1 C27 C22 C23 175.75(14)
B1 C34 C39 C38 -179.02(13)
C34 C35 C36 C37 0.6(3)
C6 C1 C2 N2 -178.6(3)
C6 C1 C2 C3 1.7(4)
C39 C38 C37 C36 -0.3(2)
C37 C38 C39 C34 -0.2(2)
C25 C26 C27 B1 -176.61(15)
C25 C26 C27 C22 0.0(2)
C25 C24 C23 C22 -0.3(2)
C28 P2 C31 C33 176.10(10)
C28 P2 C31 C32 -61.44(12)
C28 P2 C22 C27 86.43(12)
C28 P2 C22 C23 -91.91(13)
C22 P2 C31 C33 68.12(11)
C22 P2 C31 C32 -169.42(10)
C22 P2 C28 C30 68.23(11)
C22 P2 C28 C29 -164.02(11)
C22 C27 B1 C11 129.16(14)
C22 C27 B1 C34 -106.29(16)
C9 N1 C1 C2 179.0(2)
C9 N1 C1 C6 0.7(4)
C9 C8 C7 C6 -0.4(3)
C16 P1 C19 C21 -61.20(14)
C16 P1 C19 C20 175.77(13)
C16 P1 C10 C11 116.74(13)
C16 P1 C10 C15 -63.61(15)
C5 C4 C3 C2 -0.8(3)
C5 C6 C7 C8 -176.93(19)
C36 C35 C34 B1 178.84(15)
C36 C35 C34 C39 -1.1(2)
C7 C8 C9 N1 -2.4(3)
C7 C6 C5 C4 -179.84(18)
N102 C102 C101 N101 10(4)
N102 C102 C101 C106 180(2)
N102 C102 C103 C104 -179.9(15)
C106 C105 C104 C103 6(3)
C105 C106 C101 N101 172(3)
C105 C106 C101 C102 4(4)
C105 C106 C107 C108 -178(2)
C105 C104 C103 C102 -5(3)
C101 N101 C109 C108 1(3)
C101 C102 C103 C104 3(3)
C101 C106 C105 C104 -6(3)
C101 C106 C107 C108 3(3)
C103 C102 C101 N101 -172(2)
C103 C102 C101 C106 -3(4)
C107 C106 C105 C104 175.0(19)
C107 C106 C101 N101 -9(5)
C107 C106 C101 C102 -176(2)
C107 C108 C109 N101 -5(4)
C109 N101 C101 C102 175(2)
C109 N101 C101 C106 6(4)
C109 C108 C107 C106 3(3)
Fe1A P2 C31 C33 -50.76(14)
Fe1A P2 C31 C32 71.70(14)
Fe1A P2 C28 C30 -169.82(12)
Fe1A P2 C28 C29 -42.08(15)
Fe1A P2 C22 C27 -42.63(19)
Fe1A P2 C22 C23 139.03(18)
Fe1A P1 C19 C21 47.7(2)
Fe1A P1 C19 C20 -75.3(2)
Fe1A P1 C10 C11 4.1(2)
Fe1A P1 C10 C15 -176.22(18)
Fe1A P1 C16 C18 70.59(13)
Fe1A P1 C16 C17 -162.65(14)
Fe1A N102 C102 C101 -12(2)
Fe1A N102 C102 C103 170.4(12)
Fe1A N101 C101 C102 -3(3)
Fe1A N101 C101 C106 -172(3)
Fe1A N101 C109 C108 178.1(15)
